data_4022191
loop_
_publ_author_name
'Eric Fillion'
'Aaron M. Dumas'
'Sylvia A. Hogg'

_publ_section_title
;
 Modular Synthesis of Tetrahydrofluorenones from
 5-Alkylidene Meldrum's Acids
;
_journal_name_full 'Journal of Organic Chemistry'
_journal_page_first 9899
_journal_page_last 9902
_journal_paper_doi 10.1021/jo0618876
_journal_volume 71
_journal_year 2006
_chemical_formula_sum 'C25 H26 O6'
_chemical_formula_weight 422.46
_chemical_name_systematic
; 
 ? 
;
_space_group_IT_number 2
_symmetry_cell_setting triclinic
_symmetry_space_group_name_Hall '-P 1'
_symmetry_space_group_name_H-M 'P -1'
_atom_sites_solution_hydrogens geom
_atom_sites_solution_primary direct
_atom_sites_solution_secondary difmap
_audit_creation_method SHELXL-97
_cell_angle_alpha 97.767(1)
_cell_angle_beta 107.642(1)
_cell_angle_gamma 101.452(1)
_cell_formula_units_Z 2
_cell_length_a 8.8685(3)
_cell_length_b 9.8291(3)
_cell_length_c 13.5654(5)
_cell_measurement_reflns_used 7568
_cell_measurement_temperature 180(1)
_cell_measurement_theta_max 34.99
_cell_measurement_theta_min 2.46
_cell_volume 1080.02(6)
_computing_cell_refinement SAINT
_computing_data_collection SMART
_computing_data_reduction SAINT
_computing_molecular_graphics SHELXTL
_computing_publication_material SHELXTL
_computing_structure_refinement SHELXTL
_computing_structure_solution SHELXTL
_diffrn_ambient_temperature 180(1)
_diffrn_measured_fraction_theta_full 0.950
_diffrn_measured_fraction_theta_max 0.950
_diffrn_measurement_device_type 'Bruker APEX'
_diffrn_measurement_method Omega
_diffrn_radiation_monochromator graphite
_diffrn_radiation_source 'fine-focus sealed tube'
_diffrn_radiation_type MoK\a
_diffrn_radiation_wavelength 0.71073
_diffrn_reflns_av_R_equivalents 0.0221
_diffrn_reflns_av_sigmaI/netI 0.0276
_diffrn_reflns_limit_h_max 12
_diffrn_reflns_limit_h_min -12
_diffrn_reflns_limit_k_max 11
_diffrn_reflns_limit_k_min -13
_diffrn_reflns_limit_l_max 19
_diffrn_reflns_limit_l_min -19
_diffrn_reflns_number 8900
_diffrn_reflns_theta_full 30.03
_diffrn_reflns_theta_max 30.03
_diffrn_reflns_theta_min 1.61
_exptl_absorpt_coefficient_mu 0.092
_exptl_absorpt_correction_type none
_exptl_crystal_colour Colourless
_exptl_crystal_density_diffrn 1.299
_exptl_crystal_density_method 'not measured'
_exptl_crystal_description Prism
_exptl_crystal_F_000 448
_exptl_crystal_size_max 0.32
_exptl_crystal_size_mid 0.23
_exptl_crystal_size_min 0.23
_refine_diff_density_max 0.297
_refine_diff_density_min -0.254
_refine_diff_density_rms 0.048
_refine_ls_extinction_coef 0.066(3)
_refine_ls_extinction_expression Fc^*^=kFc[1+0.001xFc^2^\l^3^/sin(2\q)]^-1/4^
_refine_ls_extinction_method SHELXL
_refine_ls_goodness_of_fit_ref 1.983
_refine_ls_hydrogen_treatment 'riding model'
_refine_ls_matrix_type full
_refine_ls_number_parameters 285
_refine_ls_number_reflns 6007
_refine_ls_number_restraints 0
_refine_ls_restrained_S_all 1.983
_refine_ls_R_factor_all 0.0476
_refine_ls_R_factor_gt 0.0424
_refine_ls_shift/su_max 0.001
_refine_ls_shift/su_mean 0.000
_refine_ls_structure_factor_coef Fsqd
_refine_ls_weighting_details 'calc w=1/[\s^2^(Fo^2^)+(0.0220P)^2^+0.0000P] where P=(Fo^2^+2Fc^2^)/3'
_refine_ls_weighting_scheme calc
_refine_ls_wR_factor_gt 0.0987
_refine_ls_wR_factor_ref 0.0997
_reflns_number_gt 5179
_reflns_number_total 6007
_reflns_threshold_expression >2sigma(I)
_cod_data_source_file jo0618876si20060912_095403.cif
_cod_depositor_comments
;
The following automatic conversions were performed:
'_symmetry_cell_setting' value 'Triclinic' changed to 'triclinic'
according to '/home/saulius/struct/CIF-dictionaries/cif_core.dic'
dictionary named 'cif_core.dic' version 2.4.1 from
2010-06-29.

'_exptl_absorpt_correction_type' value 'None' changed to
'none' according to '/home/saulius/struct/CIF-dictionaries/cif_core.dic'
dictionary named 'cif_core.dic' version 2.4.1 from 2010-06-29.

Automatic conversion script
Id: cif_fix_enum 1527 2010-12-29 10:47:43Z saulius 
;
_cod_database_code 4022191

loop_
_symmetry_equiv_pos_as_xyz
'x, y, z'
'-x, -y, -z'

loop_
_atom_site_label
_atom_site_type_symbol
_atom_site_fract_x
_atom_site_fract_y
_atom_site_fract_z
_atom_site_U_iso_or_equiv
_atom_site_adp_type
_atom_site_occupancy
_atom_site_symmetry_multiplicity
_atom_site_calc_flag
_atom_site_refinement_flags
O1 O 0.13072(9) 0.38246(8) 0.25783(5) 0.02886(17) Uani 1 1 d .
C2 C 0.25039(12) 0.40221(11) 0.36073(8) 0.0263(2) Uani 1 1 d .
O3 O 0.40449(9) 0.49212(8) 0.36964(6) 0.03013(18) Uani 1 1 d .
C4 C 0.41847(12) 0.60178(10) 0.32006(7) 0.0223(2) Uani 1 1 d .
C5 C 0.27767(11) 0.60234(10) 0.22321(7) 0.02079(19) Uani 1 1 d .
C6 C 0.12281(12) 0.48673(10) 0.20275(7) 0.0229(2) Uani 1 1 d .
C7 C 0.28050(15) 0.25855(12) 0.37176(9) 0.0358(3) Uani 1 1 d .
H7X H 0.3200 0.2233 0.3156 0.054 Uiso 1 1 calc R
H7Y H 0.1783 0.1923 0.3659 0.054 Uiso 1 1 calc R
H7Z H 0.3628 0.2666 0.4409 0.054 Uiso 1 1 calc R
C8 C 0.18956(15) 0.46727(13) 0.44362(9) 0.0355(3) Uani 1 1 d .
H8X H 0.2705 0.4792 0.5139 0.053 Uiso 1 1 calc R
H8Y H 0.0858 0.4049 0.4394 0.053 Uiso 1 1 calc R
H8Z H 0.1728 0.5600 0.4314 0.053 Uiso 1 1 calc R
O9 O 0.54772(9) 0.68794(8) 0.35177(6) 0.03203(18) Uani 1 1 d .
O10 O -0.00325(9) 0.47777(8) 0.13355(6) 0.03108(18) Uani 1 1 d .
C11 C 0.32869(12) 0.57338(10) 0.12142(7) 0.0226(2) Uani 1 1 d .
H11 H 0.2362 0.5825 0.0606 0.027 Uiso 1 1 calc R
C12 C 0.47841(13) 0.68681(11) 0.12782(9) 0.0289(2) Uani 1 1 d .
H12X H 0.5776 0.6685 0.1761 0.035 Uiso 1 1 calc R
H12Y H 0.4890 0.6800 0.0568 0.035 Uiso 1 1 calc R
C13 C 0.46883(14) 0.83369(11) 0.16639(8) 0.0310(2) Uani 1 1 d .
H13 H 0.5433 0.9115 0.1580 0.037 Uiso 1 1 calc R
C14 C 0.36224(14) 0.86094(11) 0.21153(8) 0.0302(2) Uani 1 1 d .
H14 H 0.3671 0.9576 0.2357 0.036 Uiso 1 1 calc R
C15 C 0.23357(12) 0.74892(10) 0.22720(8) 0.0247(2) Uani 1 1 d .
H15 H 0.1324 0.7346 0.1647 0.030 Uiso 1 1 calc R
C16 C 0.34402(12) 0.42292(10) 0.09694(7) 0.0222(2) Uani 1 1 d .
C17 C 0.48136(12) 0.38199(11) 0.15520(8) 0.0234(2) Uani 1 1 d .
H17 H 0.5701 0.4499 0.2084 0.028 Uiso 1 1 calc R
C18 C 0.48599(12) 0.24174(11) 0.13430(8) 0.0247(2) Uani 1 1 d .
C19 C 0.35816(13) 0.14021(11) 0.05564(8) 0.0268(2) Uani 1 1 d .
H19 H 0.3629 0.0440 0.0421 0.032 Uiso 1 1 calc R
C20 C 0.22466(13) 0.18240(11) -0.00214(8) 0.0269(2) Uani 1 1 d .
C21 C 0.21737(13) 0.32353(11) 0.01862(8) 0.0258(2) Uani 1 1 d .
H21 H 0.1248 0.3513 -0.0214 0.031 Uiso 1 1 calc R
O22 O 0.61287(9) 0.19049(8) 0.18758(6) 0.03453(19) Uani 1 1 d .
C23 C 0.74893(14) 0.28974(13) 0.26628(10) 0.0392(3) Uani 1 1 d .
H23X H 0.7942 0.3643 0.2344 0.059 Uiso 1 1 calc R
H23Y H 0.8329 0.2411 0.2965 0.059 Uiso 1 1 calc R
H23Z H 0.7136 0.3323 0.3223 0.059 Uiso 1 1 calc R
O24 O 0.09243(10) 0.09353(8) -0.08115(6) 0.0383(2) Uani 1 1 d .
C25 C 0.09216(16) -0.05311(13) -0.10257(11) 0.0463(3) Uani 1 1 d .
H25X H 0.1849 -0.0627 -0.1255 0.069 Uiso 1 1 calc R
H25Y H -0.0101 -0.1063 -0.1586 0.069 Uiso 1 1 calc R
H25Z H 0.1015 -0.0908 -0.0383 0.069 Uiso 1 1 calc R
C26 C 0.18774(13) 0.79271(10) 0.32394(8) 0.0265(2) Uani 1 1 d .
C27 C 0.30517(14) 0.85939(12) 0.42174(9) 0.0327(2) Uani 1 1 d .
H27 H 0.4178 0.8804 0.4290 0.039 Uiso 1 1 calc R
C28 C 0.25916(16) 0.89561(13) 0.50929(9) 0.0388(3) Uani 1 1 d .
H28 H 0.3402 0.9407 0.5760 0.047 Uiso 1 1 calc R
C29 C 0.09525(16) 0.86585(13) 0.49888(10) 0.0399(3) Uani 1 1 d .
H29 H 0.0639 0.8907 0.5586 0.048 Uiso 1 1 calc R
C30 C -0.02272(15) 0.80034(13) 0.40232(10) 0.0410(3) Uani 1 1 d .
H30 H -0.1351 0.7797 0.3955 0.049 Uiso 1 1 calc R
C31 C 0.02314(14) 0.76450(12) 0.31492(9) 0.0339(3) Uani 1 1 d .
H31 H -0.0586 0.7203 0.2483 0.041 Uiso 1 1 calc R

loop_
_atom_site_aniso_label
_atom_site_aniso_U_11
_atom_site_aniso_U_22
_atom_site_aniso_U_33
_atom_site_aniso_U_23
_atom_site_aniso_U_13
_atom_site_aniso_U_12
O1 0.0267(4) 0.0268(4) 0.0257(4) 0.0092(3) 0.0017(3) -0.0007(3)
C2 0.0246(5) 0.0264(5) 0.0233(5) 0.0086(4) 0.0036(4) 0.0016(4)
O3 0.0234(4) 0.0330(4) 0.0298(4) 0.0151(3) 0.0026(3) 0.0023(3)
C4 0.0224(5) 0.0234(5) 0.0205(4) 0.0039(4) 0.0067(4) 0.0056(4)
C5 0.0205(5) 0.0202(5) 0.0204(4) 0.0045(4) 0.0053(4) 0.0049(4)
C6 0.0240(5) 0.0233(5) 0.0210(4) 0.0039(4) 0.0071(4) 0.0064(4)
C7 0.0422(7) 0.0294(6) 0.0336(6) 0.0117(5) 0.0080(5) 0.0083(5)
C8 0.0381(6) 0.0377(7) 0.0307(5) 0.0073(5) 0.0123(5) 0.0081(5)
O9 0.0234(4) 0.0329(4) 0.0325(4) 0.0084(3) 0.0032(3) -0.0003(3)
O10 0.0231(4) 0.0336(4) 0.0304(4) 0.0079(3) 0.0011(3) 0.0053(3)
C11 0.0272(5) 0.0214(5) 0.0204(4) 0.0060(4) 0.0083(4) 0.0074(4)
C12 0.0362(6) 0.0237(5) 0.0332(5) 0.0097(4) 0.0191(5) 0.0076(4)
C13 0.0397(6) 0.0212(5) 0.0347(6) 0.0106(4) 0.0164(5) 0.0043(5)
C14 0.0403(6) 0.0195(5) 0.0332(5) 0.0083(4) 0.0144(5) 0.0083(4)
C15 0.0278(5) 0.0217(5) 0.0255(5) 0.0059(4) 0.0080(4) 0.0094(4)
C16 0.0265(5) 0.0217(5) 0.0206(4) 0.0060(4) 0.0100(4) 0.0069(4)
C17 0.0233(5) 0.0226(5) 0.0231(5) 0.0041(4) 0.0073(4) 0.0048(4)
C18 0.0251(5) 0.0255(5) 0.0271(5) 0.0091(4) 0.0107(4) 0.0094(4)
C19 0.0316(5) 0.0200(5) 0.0306(5) 0.0052(4) 0.0130(4) 0.0071(4)
C20 0.0276(5) 0.0245(5) 0.0249(5) 0.0008(4) 0.0084(4) 0.0024(4)
C21 0.0261(5) 0.0270(5) 0.0236(5) 0.0052(4) 0.0060(4) 0.0092(4)
O22 0.0302(4) 0.0283(4) 0.0418(5) 0.0074(3) 0.0042(3) 0.0126(3)
C23 0.0310(6) 0.0417(7) 0.0392(6) 0.0070(5) 0.0015(5) 0.0136(5)
O24 0.0347(4) 0.0294(4) 0.0367(4) -0.0065(3) 0.0011(4) 0.0031(3)
C25 0.0403(7) 0.0298(6) 0.0554(8) -0.0139(6) 0.0128(6) -0.0003(5)
C26 0.0311(5) 0.0206(5) 0.0315(5) 0.0065(4) 0.0133(4) 0.0095(4)
C27 0.0327(6) 0.0291(6) 0.0349(6) 0.0009(4) 0.0147(5) 0.0034(5)
C28 0.0463(7) 0.0345(6) 0.0329(6) -0.0009(5) 0.0162(5) 0.0054(5)
C29 0.0513(7) 0.0377(7) 0.0435(7) 0.0101(5) 0.0295(6) 0.0175(6)
C30 0.0368(6) 0.0439(7) 0.0537(8) 0.0140(6) 0.0252(6) 0.0179(6)
C31 0.0305(6) 0.0343(6) 0.0386(6) 0.0070(5) 0.0114(5) 0.0125(5)

loop_
_atom_type_symbol
_atom_type_description
_atom_type_scat_dispersion_real
_atom_type_scat_dispersion_imag
_atom_type_scat_source
C C 0.0033 0.0016 'International Tables Vol C Tables 4.2.6.8 and 6.1.1.4'
H H 0.0000 0.0000 'International Tables Vol C Tables 4.2.6.8 and 6.1.1.4'
O O 0.0106 0.0060 'International Tables Vol C Tables 4.2.6.8 and 6.1.1.4'

loop_
_geom_angle_atom_site_label_1
_geom_angle_atom_site_label_2
_geom_angle_atom_site_label_3
_geom_angle
C6 O1 C2 122.36(8)
O3 C2 O1 111.83(7)
O3 C2 C7 106.00(9)
O1 C2 C7 106.30(8)
O3 C2 C8 109.05(9)
O1 C2 C8 109.53(9)
C7 C2 C8 114.13(9)
C4 O3 C2 123.33(8)
O9 C4 O3 116.90(9)
O9 C4 C5 123.98(9)
O3 C4 C5 118.89(8)
C4 C5 C6 114.04(8)
C4 C5 C15 112.40(8)
C6 C5 C15 108.57(8)
C4 C5 C11 109.05(7)
C6 C5 C11 105.61(7)
C15 C5 C11 106.71(7)
O10 C6 O1 118.16(9)
O10 C6 C5 122.70(9)
O1 C6 C5 118.85(8)
C16 C11 C12 114.01(8)
C16 C11 C5 111.90(7)
C12 C11 C5 111.66(8)
C13 C12 C11 112.58(8)
C14 C13 C12 123.46(9)
C13 C14 C15 124.36(10)
C14 C15 C26 114.23(8)
C14 C15 C5 111.84(8)
C26 C15 C5 112.32(8)
C21 C16 C17 119.75(9)
C21 C16 C11 119.10(9)
C17 C16 C11 121.10(9)
C18 C17 C16 119.17(9)
O22 C18 C17 123.79(9)
O22 C18 C19 114.67(9)
C17 C18 C19 121.54(9)
C20 C19 C18 118.67(9)
O24 C20 C19 124.25(9)
O24 C20 C21 115.23(9)
C19 C20 C21 120.52(9)
C16 C21 C20 120.35(9)
C18 O22 C23 117.24(8)
C20 O24 C25 117.10(9)
C27 C26 C31 118.71(10)
C27 C26 C15 121.99(9)
C31 C26 C15 119.29(10)
C26 C27 C28 120.54(11)
C29 C28 C27 119.86(11)
C30 C29 C28 120.29(10)
C29 C30 C31 119.85(11)
C30 C31 C26 120.73(11)

loop_
_geom_bond_atom_site_label_1
_geom_bond_atom_site_label_2
_geom_bond_distance
O1 C6 1.3481(12)
O1 C2 1.4351(12)
C2 O3 1.4334(12)
C2 C7 1.5067(15)
C2 C8 1.5082(15)
O3 C4 1.3502(12)
C4 O9 1.1972(11)
C4 C5 1.5152(13)
C5 C6 1.5226(13)
C5 C15 1.5644(13)
C5 C11 1.5862(12)
C6 O10 1.2004(11)
C11 C16 1.5134(13)
C11 C12 1.5263(14)
C12 C13 1.4956(14)
C13 C14 1.3218(14)
C14 C15 1.5069(14)
C15 C26 1.5207(13)
C16 C21 1.3802(14)
C16 C17 1.4025(13)
C17 C18 1.3807(14)
C18 O22 1.3685(12)
C18 C19 1.3962(14)
C19 C20 1.3815(15)
C20 O24 1.3657(12)
C20 C21 1.3960(14)
O22 C23 1.4205(13)
O24 C25 1.4307(14)
C26 C27 1.3895(15)
C26 C31 1.3945(15)
C27 C28 1.3931(15)
C28 C29 1.3835(17)
C29 C30 1.3780(18)
C30 C31 1.3897(16)
